data_7152820
loop_
_publ_author_name
'White, Nicholas G.'
'Beer, Paul D.'

_publ_section_title
;
 A rotaxane host system containing integrated triazole C-H hydrogen bond
 donors for anion recognition.
;
_journal_issue 8
_journal_name_full 'Organic &amp; biomolecular chemistry'
_journal_page_first 1326
_journal_page_last 1333
_journal_paper_doi 10.1039/c2ob27229f
_journal_volume 11
_journal_year 2013
_chemical_absolute_configuration unk
_chemical_compound_source synthesized
_chemical_formula_moiety
;
C116 H 131 N9 O9, F6 P, C4 H10 O, C H2 Cl2, 0.7 (H2 O)
;
_chemical_formula_sum 'C121 H144.4 Cl2 F6 N9 O10.7 P'
_chemical_formula_weight 2112.00
_space_group_IT_number 9
_symmetry_cell_setting monoclinic
_symmetry_space_group_name_Hall 'C -2yc'
_symmetry_space_group_name_H-M 'C 1 c 1'
_atom_sites_solution_hydrogens difmap
_atom_sites_solution_primary other
_cell_angle_alpha 90
_cell_angle_beta 95.832(2)
_cell_angle_gamma 90
_cell_formula_units_Z 4
_cell_length_a 19.4982(4)
_cell_length_b 13.3380(3)
_cell_length_c 43.2785(11)
_cell_measurement_reflns_used 12672
_cell_measurement_temperature 100
_cell_measurement_theta_max 26.19
_cell_measurement_theta_min 1.83
_cell_volume 11197.1(4)
_computing_cell_refinement 'CrysAlisPro, (Oxford Diffraction, 2011)'
_computing_data_collection 'Crystal Clear (Rigaku, 1997--2002)'
_computing_data_reduction 'CrysAlisPro, (Oxford Diffraction, 2011)'
_computing_publication_material 'CRYSTALS (Betteridge et al., 2003)'
_computing_structure_refinement 'CRYSTALS (Betteridge et al., 2003)'
_computing_structure_solution 'Superflip, (Palatinus & Chapuis, 2007)'
_diffrn_ambient_temperature 100
_diffrn_measured_fraction_theta_full 0.904
_diffrn_measured_fraction_theta_max 0.875
_diffrn_measurement_device Area
_diffrn_measurement_device_type synchrotron
_diffrn_measurement_method \w
_diffrn_radiation_monochromator synchrotron
_diffrn_radiation_type synchrotron
_diffrn_radiation_wavelength 0.68890
_diffrn_reflns_av_R_equivalents 0.064
_diffrn_reflns_limit_h_max 24
_diffrn_reflns_limit_h_min -24
_diffrn_reflns_limit_k_max 16
_diffrn_reflns_limit_k_min 0
_diffrn_reflns_limit_l_max 55
_diffrn_reflns_limit_l_min 0
_diffrn_reflns_number 38822
_diffrn_reflns_theta_full 25.142
_diffrn_reflns_theta_max 26.190
_diffrn_reflns_theta_min 1.828
_diffrn_standards_number 0
_exptl_absorpt_coefficient_mu 0.146
_exptl_absorpt_correction_T_max 1.00
_exptl_absorpt_correction_T_min 0.563
_exptl_absorpt_correction_type multi-scan
_exptl_absorpt_process_details 'CrysAlisPro, (Oxford Diffraction, 2011)'
_exptl_crystal_colour colourless
_exptl_crystal_density_diffrn 1.253
_exptl_crystal_density_method 'not measured'
_exptl_crystal_description plate
_exptl_crystal_F_000 4488.000
_exptl_crystal_size_max 0.10
_exptl_crystal_size_mid 0.08
_exptl_crystal_size_min 0.02
_refine_diff_density_max 0.53
_refine_diff_density_min -0.49
_refine_ls_extinction_method None
_refine_ls_goodness_of_fit_ref 1.0601
_refine_ls_hydrogen_treatment constr
_refine_ls_matrix_type full
_refine_ls_number_parameters 1353
_refine_ls_number_reflns 9747
_refine_ls_number_restraints 1370
_refine_ls_R_factor_all 0.1293
_refine_ls_R_factor_gt 0.1264
_refine_ls_shift/su_max 0.0004470
_refine_ls_shift/su_mean 0.0000369
_refine_ls_structure_factor_coef Fsqd
_refine_ls_weighting_details
;
Method, part 1, Chebychev polynomial, (Watkin, 1994, Prince, 1982)
[weight] = 1.0/[A~0~*T~0~(x)+A~1~*T~1~(x) ... +A~n-1~]*T~n-1~(x)]
where A~i~ are the Chebychev coefficients listed below and x= Fcalc/Fmax
Method = Robust Weighting (Prince, 1982)
W = [weight] * [1-(deltaF/6*sigmaF)^2^]^2^
A~i~ are:
0.678E+04 0.103E+05 0.572E+04 0.290E+04
;
_refine_ls_weighting_scheme calc
_refine_ls_wR_factor_all 0.2919
_refine_ls_wR_factor_gt 0.2908
_refine_ls_wR_factor_ref 0.2919
_reflns_limit_h_max 24
_reflns_limit_h_min -24
_reflns_limit_k_max 16
_reflns_limit_k_min 0
_reflns_limit_l_max 55
_reflns_limit_l_min 0
_reflns_number_gt 9344
_reflns_number_total 10792
_reflns_threshold_expression I>2.0\s(I)
_oxford_diffrn_Wilson_B_factor 3.42
_oxford_diffrn_Wilson_scale 0.06
_oxford_refine_ls_r_factor_ref 0.1293
_oxford_refine_ls_scale 3.89(16)
_oxford_reflns_number_all 9747
_oxford_reflns_threshold_expression_ref I>-3.0\s(I)
_cod_data_source_file c2ob27229f.txt
_cod_data_source_block 7PF6
_cod_depositor_comments
;
The following automatic conversions were performed:

'_atom_sites_solution_primary' value 'Other' changed to 'other'
according to /home/saulius/struct/CIF-dictionaries/cif_core.dic
dictionary named 'cif_core.dic' version 2.4.2 from 2011-04-26.

Automatic conversion script
Id: cif_fix_values 1891 2012-01-12 08:04:46Z andrius 
;
_cod_original_sg_symbol_Hall '-C 2yc'
_cod_original_sg_symbol_H-M 'C 1 c 1 '
_cod_original_formula_sum 'C121 H144.40 Cl2 F6 N9 O10.70 P1'
_cod_database_code 7152820

loop_
_symmetry_equiv_pos_as_xyz
x,y,z
x+1/2,y+1/2,z
x,-y,z+1/2
x+1/2,-y+1/2,z+1/2

loop_
_atom_site_label
_atom_site_type_symbol
_atom_site_fract_x
_atom_site_fract_y
_atom_site_fract_z
_atom_site_U_iso_or_equiv
_atom_site_occupancy
_atom_site_adp_type
_atom_site_refinement_flags_posn
_atom_site_refinement_flags_adp
C1 C 0.3392(9) 0.4740(14) 0.7563(4) 0.0587 1.0000 Uani . U
C2 C 0.3134(10) 0.5686(14) 0.7661(4) 0.0631 1.0000 Uani . U
C3 C 0.3549(11) 0.6479(15) 0.7701(4) 0.0663 1.0000 Uani . U
C4 C 0.4236(10) 0.6448(13) 0.7641(4) 0.0610 1.0000 Uani . U
C5 C 0.4509(9) 0.5549(13) 0.7527(4) 0.0570 1.0000 Uani . U
C6 C 0.4058(9) 0.4712(13) 0.7499(3) 0.0537 1.0000 Uani . U
O7 O 0.5645(8) 0.6183(10) 0.7554(3) 0.0809 1.0000 Uani . U
C8 C 0.5220(10) 0.5477(13) 0.7471(4) 0.0606 1.0000 Uani . U
N9 N 0.5481(7) 0.4665(11) 0.7316(3) 0.0599 1.0000 Uani . U
C10 C 0.6168(9) 0.4623(14) 0.7240(4) 0.0638 1.0000 Uani . U
C11 C 0.6217(10) 0.3809(14) 0.7000(5) 0.0664 1.0000 Uani . U
O12 O 0.6192(6) 0.2864(9) 0.7140(3) 0.0608 1.0000 Uani . U
C13 C 0.6289(8) 0.1998(14) 0.6967(4) 0.0574 1.0000 Uani . U
C14 C 0.6312(8) 0.2031(14) 0.6649(4) 0.0582 1.0000 Uani . U
C15 C 0.6440(8) 0.1128(14) 0.6501(4) 0.0597 1.0000 Uani . U
C16 C 0.6564(8) 0.0275(13) 0.6664(4) 0.0550 1.0000 Uani . U
C17 C 0.6566(8) 0.0256(13) 0.6972(4) 0.0561 1.0000 Uani . U
C18 C 0.6426(7) 0.1160(13) 0.7134(4) 0.0542 1.0000 Uani . U
O19 O 0.6690(6) -0.0564(9) 0.6492(3) 0.0625 1.0000 Uani . U
C20 C 0.6836(9) -0.1482(12) 0.6661(4) 0.0630 1.0000 Uani D U
C21 C 0.7029(6) -0.2223(13) 0.6419(4) 0.0646 1.0000 Uani D U
O22 O 0.6417(5) -0.2471(8) 0.6223(3) 0.0580 1.0000 Uani D U
C23 C 0.6529(7) -0.3275(11) 0.6014(4) 0.0617 1.0000 Uani D U
C24 C 0.5884(6) -0.3317(13) 0.5784(3) 0.0629 1.0000 Uani D U
O25 O 0.5328(5) -0.3692(8) 0.5942(2) 0.0565 1.0000 Uani D U
C26 C 0.4701(6) -0.3703(13) 0.5738(4) 0.0642 1.0000 Uani D U
C27 C 0.4133(8) -0.4261(12) 0.5883(4) 0.0659 1.0000 Uani D U
O28 O 0.3975(6) -0.3668(8) 0.6139(3) 0.0642 1.0000 Uani D U
C29 C 0.3389(7) -0.4055(12) 0.6274(4) 0.0641 1.0000 Uani D U
C30 C 0.3292(9) -0.3476(12) 0.6569(4) 0.0589 1.0000 Uani D U
O31 O 0.3114(6) -0.2488(9) 0.6464(3) 0.0613 1.0000 Uani . U
C32 C 0.3072(10) -0.1806(11) 0.6694(3) 0.0628 1.0000 Uani D U
C33 C 0.3060(9) -0.2037(13) 0.7008(3) 0.0631 1.0000 Uani D U
C34 C 0.3040(9) -0.1266(10) 0.7224(4) 0.0662 1.0000 Uani D U
C35 C 0.2987(9) -0.0279(12) 0.7123(4) 0.0662 1.0000 Uani D U
C36 C 0.2949(9) -0.0028(12) 0.6809(3) 0.0638 1.0000 Uani D U
C37 C 0.2992(9) -0.0807(9) 0.6596(4) 0.0629 1.0000 Uani D U
O38 O 0.2894(7) 0.0426(10) 0.7359(3) 0.0751 1.0000 Uani . U
C39 C 0.2865(11) 0.1415(15) 0.7276(5) 0.0731 1.0000 Uani . U
C40 C 0.2834(11) 0.2049(16) 0.7571(5) 0.0758 1.0000 Uani . U
N41 N 0.3227(9) 0.2993(12) 0.7559(4) 0.0706 1.0000 Uani . U
C42 C 0.2916(9) 0.3905(15) 0.7549(4) 0.0623 1.0000 Uani . U
O43 O 0.2283(7) 0.3969(12) 0.7548(4) 0.0837 1.0000 Uani . U
P1 P 0.4181(2) 0.3052(3) 0.66593(11) 0.0498 1.0000 Uani . U
F2 F 0.4840(6) 0.2652(10) 0.6512(3) 0.0874 1.0000 Uani . U
F3 F 0.4536(5) 0.2864(6) 0.7012(2) 0.0607 1.0000 Uani . U
F4 F 0.3524(6) 0.3414(10) 0.6803(3) 0.0881 1.0000 Uani . U
F5 F 0.4490(6) 0.4140(7) 0.6678(3) 0.0769 1.0000 Uani . U
F6 F 0.3908(6) 0.1946(7) 0.6649(3) 0.0802 1.0000 Uani . U
F7 F 0.3800(6) 0.3261(8) 0.6323(3) 0.0751 1.0000 Uani . U
N10 N 0.4840(5) 0.0724(7) 0.5728(2) 0.0305 1.0000 Uani . U
C190 C 0.4781(6) 0.0677(9) 0.6032(3) 0.0310 1.0000 Uani . U
C12 C 0.4900(7) -0.0293(9) 0.6114(3) 0.0358 1.0000 Uani . U
N13 N 0.5033(7) -0.0807(8) 0.5849(3) 0.0401 1.0000 Uani . U
N14 N 0.4987(6) -0.0176(8) 0.5618(2) 0.0385 1.0000 Uani . U
C191 C 0.4901(7) -0.0818(9) 0.6408(3) 0.0326 1.0000 Uani . U
C192 C 0.5022(6) -0.1856(9) 0.6415(3) 0.0298 1.0000 Uani . U
N17 N 0.5054(5) -0.2337(7) 0.6684(2) 0.0318 1.0000 Uani . U
C19 C 0.4988(7) -0.1883(9) 0.6959(3) 0.0331 1.0000 Uani . U
C193 C 0.4854(7) -0.0863(9) 0.6962(3) 0.0338 1.0000 Uani . U
C194 C 0.4827(7) -0.0335(9) 0.6690(3) 0.0338 1.0000 Uani . U
C22 C 0.4774(7) -0.0396(10) 0.7260(3) 0.0367 1.0000 Uani . U
N23 N 0.4698(7) -0.0939(8) 0.7518(3) 0.0428 1.0000 Uani . U
N24 N 0.4645(7) -0.0334(8) 0.7750(3) 0.0412 1.0000 Uani . U
N25 N 0.4666(6) 0.0620(8) 0.7639(2) 0.0343 1.0000 Uani . U
C195 C 0.4754(6) 0.0606(10) 0.7340(3) 0.0320 1.0000 Uani . U
C196 C 0.4580(6) 0.1422(9) 0.7849(3) 0.0290 1.0000 Uani . U
C28 C 0.4145(6) 0.1298(9) 0.8084(3) 0.0310 1.0000 Uani . U
C197 C 0.4127(6) 0.2054(9) 0.8302(3) 0.0321 1.0000 Uani . U
C198 C 0.4494(6) 0.2912(9) 0.8299(3) 0.0290 1.0000 Uani . U
C31 C 0.4925(6) 0.3037(9) 0.8051(3) 0.0284 1.0000 Uani . U
C199 C 0.4959(6) 0.2298(9) 0.7833(3) 0.0288 1.0000 Uani . U
C200 C 0.4471(6) 0.3714(9) 0.8556(3) 0.0312 1.0000 Uani . U
C201 C 0.3808(6) 0.4380(8) 0.8503(3) 0.0277 1.0000 Uani . U
C202 C 0.3795(6) 0.5325(8) 0.8653(3) 0.0291 1.0000 Uani . U
C203 C 0.3209(6) 0.5914(9) 0.8625(3) 0.0335 1.0000 Uani . U
C204 C 0.2607(6) 0.5593(10) 0.8463(3) 0.0376 1.0000 Uani . U
C38 C 0.2623(7) 0.4673(10) 0.8309(3) 0.0386 1.0000 Uani . U
C205 C 0.3198(6) 0.4091(9) 0.8331(3) 0.0338 1.0000 Uani . U
C41 C 0.1329(8) 0.5717(12) 0.8281(5) 0.0644 1.0000 Uani . U
C207 C 0.2068(8) 0.7216(12) 0.8243(5) 0.0702 1.0000 Uani . U
C43 C 0.4395(6) 0.3084(9) 0.8864(3) 0.0290 1.0000 Uani . U
C44 C 0.3889(6) 0.3290(9) 0.9063(3) 0.0289 1.0000 Uani . U
C45 C 0.3892(6) 0.2731(9) 0.9333(3) 0.0292 1.0000 Uani . U
C46 C 0.4329(6) 0.1939(9) 0.9411(3) 0.0306 1.0000 Uani . U
C47 C 0.4833(7) 0.1734(9) 0.9208(3) 0.0332 1.0000 Uani . U
C48 C 0.4840(6) 0.2284(8) 0.8936(3) 0.0299 1.0000 Uani . U
C49 C 0.4270(8) 0.1310(10) 0.9705(3) 0.0391 1.0000 Uani . U
C50 C 0.4302(10) 0.2005(13) 0.9991(4) 0.0581 1.0000 Uani . U
C51 C 0.5108(6) 0.4323(9) 0.8584(3) 0.0291 1.0000 Uani . U
C52 C 0.5210(7) 0.5067(9) 0.8357(3) 0.0334 1.0000 Uani . U
C53 C 0.5835(7) 0.5526(10) 0.8349(3) 0.0383 1.0000 Uani . U
C54 C 0.6384(7) 0.5405(10) 0.8565(3) 0.0413 1.0000 Uani . U
C55 C 0.6275(7) 0.4720(10) 0.8815(3) 0.0373 1.0000 Uani . U
C56 C 0.5657(6) 0.4227(9) 0.8822(3) 0.0319 1.0000 Uani . U
C57 C 0.7097(8) 0.5864(12) 0.8546(4) 0.0569 1.0000 Uani D U
C58 C 0.5260(9) -0.3417(10) 0.6686(3) 0.0463 1.0000 Uani . U
C59 C 0.4745(6) 0.1581(8) 0.5514(3) 0.0276 1.0000 Uani . U
C60 C 0.5198(6) 0.1568(8) 0.5282(3) 0.0268 1.0000 Uani . U
C61 C 0.5096(6) 0.2317(8) 0.5054(3) 0.0282 1.0000 Uani . U
C62 C 0.4597(6) 0.3066(9) 0.5063(3) 0.0289 1.0000 Uani . U
C63 C 0.4175(6) 0.3034(9) 0.5304(3) 0.0309 1.0000 Uani . U
C64 C 0.4258(6) 0.2279(8) 0.5532(3) 0.0280 1.0000 Uani . U
C65 C 0.4545(6) 0.3845(9) 0.4795(3) 0.0294 1.0000 Uani . U
C66 C 0.5143(6) 0.4633(9) 0.4850(3) 0.0268 1.0000 Uani . U
C67 C 0.5092(6) 0.5483(9) 0.4666(3) 0.0294 1.0000 Uani . U
C68 C 0.5656(6) 0.6152(9) 0.4674(3) 0.0337 1.0000 Uani . U
C69 C 0.6260(6) 0.5994(9) 0.4862(3) 0.0342 1.0000 Uani . U
C70 C 0.6845(7) 0.6756(12) 0.4865(4) 0.0501 1.0000 Uani . U
C71 C 0.6300(6) 0.5156(9) 0.5060(3) 0.0325 1.0000 Uani . U
C72 C 0.5726(6) 0.4473(9) 0.5042(3) 0.0291 1.0000 Uani . U
C73 C 0.4632(6) 0.3243(9) 0.4491(3) 0.0276 1.0000 Uani . U
C74 C 0.5090(6) 0.3468(8) 0.4286(3) 0.0266 1.0000 Uani . U
C75 C 0.5117(6) 0.2921(9) 0.4009(3) 0.0290 1.0000 Uani . U
C76 C 0.4688(6) 0.2099(8) 0.3937(3) 0.0293 1.0000 Uani . U
C77 C 0.4222(6) 0.1863(9) 0.4148(3) 0.0318 1.0000 Uani . U
C78 C 0.4188(6) 0.2415(9) 0.4429(3) 0.0300 1.0000 Uani . U
C79 C 0.4704(6) 0.1493(9) 0.3636(3) 0.0318 1.0000 Uani . U
C80 C 0.3988(6) 0.1578(9) 0.3452(3) 0.0349 1.0000 Uani . U
C81 C 0.5265(7) 0.1815(10) 0.3441(3) 0.0423 1.0000 Uani . U
C82 C 0.4834(7) 0.0393(9) 0.3727(3) 0.0390 1.0000 Uani . U
C83 C 0.3869(6) 0.4421(8) 0.4764(3) 0.0268 1.0000 Uani . U
C84 C 0.3702(6) 0.5100(9) 0.4990(3) 0.0317 1.0000 Uani . U
C85 C 0.3113(6) 0.5653(9) 0.4967(3) 0.0334 1.0000 Uani . U
C86 C 0.2630(6) 0.5605(9) 0.4696(3) 0.0355 1.0000 Uani . U
C87 C 0.2785(6) 0.4933(9) 0.4467(3) 0.0303 1.0000 Uani . U
C88 C 0.3384(6) 0.4359(9) 0.4496(3) 0.0313 1.0000 Uani . U
C127 C 0.1371(7) 0.5578(11) 0.4659(4) 0.0503 1.0000 Uani . U
C128 C 0.1989(7) 0.6254(11) 0.4648(4) 0.0475 1.0000 Uani . U
C129 C 0.1931(8) 0.6775(13) 0.4330(5) 0.0637 1.0000 Uani . U
C130 C 0.1977(7) 0.7109(11) 0.4891(4) 0.0547 1.0000 Uani . U
C132 C 0.4761(9) 0.0479(11) 0.9750(4) 0.0572 1.0000 Uani . U
C135 C 0.7036(10) 0.7004(13) 0.8509(5) 0.0693 1.0000 Uani . U
C141 C 0.7064(9) 0.6850(17) 0.4537(5) 0.0753 1.0000 Uani . U
C144 C 0.6562(9) 0.7819(12) 0.4929(5) 0.0703 1.0000 Uani . U
C159 C 0.7434(8) 0.6545(14) 0.5100(5) 0.0641 1.0000 Uani . U
C160 C 0.1810(9) 0.6485(16) 0.8773(5) 0.0733 1.0000 Uani . U
C174 C 0.7614(8) 0.5597(15) 0.8814(5) 0.0677 1.0000 Uani . U
C185 C 0.3551(9) 0.0801(11) 0.9677(4) 0.0589 1.0000 Uani . U
Cl56 Cl 0.2603(3) 0.3771(5) 0.56922(18) 0.1004 1.0000 Uani . U
Cl91 Cl 0.1817(3) 0.5625(4) 0.56559(16) 0.0918 1.0000 Uani . U
C187 C 0.1780(11) 0.4385(16) 0.5713(6) 0.0861 1.0000 Uani . U
C186 C 0.7389(7) 0.5394(14) 0.8266(4) 0.0658 1.0000 Uani D U
O303 O 0.7059(6) 0.4035(10) 0.5781(3) 0.0722 1.0000 Uani D U
C305 C 0.5935(8) 0.3797(14) 0.5932(4) 0.0667 1.0000 Uani D U
C304 C 0.6569(7) 0.3274(11) 0.5839(5) 0.0679 1.0000 Uani D U
C302 C 0.7701(7) 0.3670(13) 0.5690(5) 0.0773 1.0000 Uani D U
C301 C 0.8218(11) 0.4512(17) 0.5674(5) 0.0921 1.0000 Uani D U
H21 H 0.2680 0.5753 0.7705 0.0800 1.0000 Uiso R .
H31 H 0.3369 0.7071 0.7772 0.0810 1.0000 Uiso R .
H41 H 0.4511 0.7017 0.7678 0.0720 1.0000 Uiso R .
H61 H 0.4241 0.4113 0.7435 0.0681 1.0000 Uiso R .
H101 H 0.6469 0.4481 0.7427 0.0781 1.0000 Uiso R .
H102 H 0.6291 0.5261 0.7155 0.0780 1.0000 Uiso R .
H111 H 0.6666 0.3866 0.6925 0.0851 1.0000 Uiso R .
H112 H 0.5859 0.3874 0.6827 0.0850 1.0000 Uiso R .
H141 H 0.6248 0.2634 0.6542 0.0700 1.0000 Uiso R .
H151 H 0.6438 0.1116 0.6286 0.0790 1.0000 Uiso R .
H171 H 0.6661 -0.0338 0.7081 0.0681 1.0000 Uiso R .
H181 H 0.6422 0.1173 0.7349 0.0649 1.0000 Uiso R .
H202 H 0.7228 -0.1370 0.6813 0.0780 1.0000 Uiso R .
H201 H 0.6444 -0.1699 0.6765 0.0781 1.0000 Uiso R .
H211 H 0.7203 -0.2825 0.6524 0.0890 1.0000 Uiso R .
H212 H 0.7372 -0.1958 0.6294 0.0891 1.0000 Uiso R .
H231 H 0.6564 -0.3905 0.6127 0.0770 1.0000 Uiso R .
H232 H 0.6943 -0.3171 0.5912 0.0770 1.0000 Uiso R .
H241 H 0.5783 -0.2642 0.5707 0.0750 1.0000 Uiso R .
H242 H 0.5955 -0.3758 0.5611 0.0750 1.0000 Uiso R .
H261 H 0.4546 -0.3025 0.5688 0.0869 1.0000 Uiso R .
H262 H 0.4796 -0.4044 0.5549 0.0871 1.0000 Uiso R .
H271 H 0.4308 -0.4908 0.5955 0.0970 1.0000 Uiso R .
H272 H 0.3732 -0.4355 0.5733 0.0971 1.0000 Uiso R .
H291 H 0.3439 -0.4761 0.6324 0.0840 1.0000 Uiso R .
H292 H 0.2986 -0.3956 0.6127 0.0840 1.0000 Uiso R .
H301 H 0.3723 -0.3464 0.6702 0.0750 1.0000 Uiso R .
H302 H 0.2937 -0.3776 0.6681 0.0750 1.0000 Uiso R .
H331 H 0.3085 -0.2702 0.7071 0.0731 1.0000 Uiso R .
H341 H 0.3040 -0.1422 0.7434 0.0800 1.0000 Uiso R .
H361 H 0.2914 0.0646 0.6756 0.0810 1.0000 Uiso R .
H371 H 0.2972 -0.0666 0.6384 0.0789 1.0000 Uiso R .
H401 H 0.3009 0.1660 0.7752 0.0990 1.0000 Uiso R .
H402 H 0.2353 0.2214 0.7586 0.0990 1.0000 Uiso R .
H1901 H 0.4680 0.1202 0.6161 0.0400 1.0000 Uiso R .
H1921 H 0.5053 -0.2209 0.6231 0.0409 1.0000 Uiso R .
H191 H 0.5023 -0.2252 0.7141 0.0441 1.0000 Uiso R .
H1941 H 0.4791 0.0357 0.6696 0.0461 1.0000 Uiso R .
H1951 H 0.4780 0.1152 0.7209 0.0431 1.0000 Uiso R .
H281 H 0.3876 0.0723 0.8091 0.0462 1.0000 Uiso R .
H1971 H 0.3849 0.1959 0.8462 0.0481 1.0000 Uiso R .
H311 H 0.5195 0.3612 0.8042 0.0359 1.0000 Uiso R .
H1991 H 0.5229 0.2396 0.7671 0.0411 1.0000 Uiso R .
H2021 H 0.4190 0.5561 0.8768 0.0390 1.0000 Uiso R .
H2031 H 0.3226 0.6541 0.8719 0.0461 1.0000 Uiso R .
H381 H 0.2228 0.4457 0.8186 0.0520 1.0000 Uiso R .
H2051 H 0.3187 0.3472 0.8230 0.0451 1.0000 Uiso R .
H414 H 0.0961 0.6179 0.8222 0.1251 1.0000 Uiso R .
H412 H 0.1174 0.5221 0.8419 0.1250 1.0000 Uiso R .
H413 H 0.1464 0.5393 0.8098 0.1250 1.0000 Uiso R .
H2071 H 0.1641 0.7528 0.8167 0.1300 1.0000 Uiso R .
H2073 H 0.2330 0.7660 0.8384 0.1301 1.0000 Uiso R .
H2072 H 0.2327 0.7064 0.8071 0.1299 1.0000 Uiso R .
H441 H 0.3583 0.3821 0.9019 0.0419 1.0000 Uiso R .
H451 H 0.3560 0.2877 0.9465 0.0360 1.0000 Uiso R .
H471 H 0.5153 0.1225 0.9253 0.0450 1.0000 Uiso R .
H481 H 0.5159 0.2104 0.8798 0.0419 1.0000 Uiso R .
H503 H 0.4456 0.1619 1.0172 0.0840 1.0000 Uiso R .
H502 H 0.4613 0.2552 0.9970 0.0841 1.0000 Uiso R .
H501 H 0.3851 0.2267 1.0012 0.0840 1.0000 Uiso R .
H521 H 0.4851 0.5206 0.8204 0.0421 1.0000 Uiso R .
H531 H 0.5879 0.5986 0.8191 0.0460 1.0000 Uiso R .
H551 H 0.6613 0.4621 0.8981 0.0490 1.0000 Uiso R .
H561 H 0.5602 0.3800 0.8986 0.0440 1.0000 Uiso R .
H582 H 0.5572 -0.3566 0.6867 0.0771 1.0000 Uiso R .
H581 H 0.5475 -0.3587 0.6503 0.0769 1.0000 Uiso R .
H583 H 0.4849 -0.3814 0.6692 0.0769 1.0000 Uiso R .
H601 H 0.5549 0.1095 0.5276 0.0421 1.0000 Uiso R .
H611 H 0.5370 0.2312 0.4891 0.0441 1.0000 Uiso R .
H631 H 0.3824 0.3507 0.5310 0.0401 1.0000 Uiso R .
H641 H 0.3967 0.2274 0.5689 0.0391 1.0000 Uiso R .
H671 H 0.4693 0.5611 0.4537 0.0401 1.0000 Uiso R .
H681 H 0.5621 0.6709 0.4544 0.0490 1.0000 Uiso R .
H711 H 0.6695 0.5023 0.5192 0.0461 1.0000 Uiso R .
H721 H 0.5751 0.3921 0.5176 0.0401 1.0000 Uiso R .
H741 H 0.5410 0.3974 0.4334 0.0361 1.0000 Uiso R .
H751 H 0.5421 0.3112 0.3867 0.0411 1.0000 Uiso R .
H771 H 0.3922 0.1328 0.4107 0.0511 1.0000 Uiso R .
H781 H 0.3884 0.2218 0.4570 0.0421 1.0000 Uiso R .
H802 H 0.3971 0.1177 0.3266 0.0700 1.0000 Uiso R .
H801 H 0.3638 0.1358 0.3577 0.0701 1.0000 Uiso R .
H803 H 0.3903 0.2263 0.3395 0.0701 1.0000 Uiso R .
H812 H 0.5387 0.1277 0.3311 0.0800 1.0000 Uiso R .
H811 H 0.5662 0.2011 0.3579 0.0799 1.0000 Uiso R .
H813 H 0.5107 0.2372 0.3312 0.0800 1.0000 Uiso R .
H821 H 0.4761 -0.0013 0.3544 0.0779 1.0000 Uiso R .
H822 H 0.5298 0.0291 0.3820 0.0780 1.0000 Uiso R .
H823 H 0.4518 0.0184 0.3871 0.0778 1.0000 Uiso R .
H841 H 0.4009 0.5142 0.5169 0.0449 1.0000 Uiso R .
H851 H 0.3029 0.6094 0.5126 0.0441 1.0000 Uiso R .
H871 H 0.2474 0.4884 0.4289 0.0460 1.0000 Uiso R .
H881 H 0.3471 0.3936 0.4335 0.0481 1.0000 Uiso R .
H1271 H 0.0957 0.5970 0.4622 0.0849 1.0000 Uiso R .
H1272 H 0.1401 0.5295 0.4864 0.0850 1.0000 Uiso R .
H1273 H 0.1368 0.5053 0.4508 0.0850 1.0000 Uiso R .
H1291 H 0.1739 0.7437 0.4339 0.1111 1.0000 Uiso R .
H1293 H 0.2384 0.6816 0.4262 0.1110 1.0000 Uiso R .
H1292 H 0.1642 0.6377 0.4184 0.1110 1.0000 Uiso R .
H1301 H 0.1520 0.7457 0.4856 0.1009 1.0000 Uiso R .
H1302 H 0.2039 0.6799 0.5104 0.1010 1.0000 Uiso R .
H1303 H 0.2361 0.7588 0.4860 0.1010 1.0000 Uiso R .
H1321 H 0.4759 0.0083 0.9927 0.0700 1.0000 Uiso R .
H1322 H 0.5054 0.0325 0.9599 0.0700 1.0000 Uiso R .
H1351 H 0.7474 0.7286 0.8582 0.1101 1.0000 Uiso R .
H1352 H 0.6691 0.7253 0.8633 0.1100 1.0000 Uiso R .
H1353 H 0.6919 0.7199 0.8298 0.1100 1.0000 Uiso R .
H1412 H 0.7431 0.7424 0.4540 0.1440 1.0000 Uiso R .
H1411 H 0.7279 0.6149 0.4494 0.1440 1.0000 Uiso R .
H1413 H 0.6626 0.7009 0.4383 0.1440 1.0000 Uiso R .
H1442 H 0.6807 0.8343 0.4833 0.1100 1.0000 Uiso R .
H1441 H 0.6620 0.7903 0.5151 0.1100 1.0000 Uiso R .
H1443 H 0.6081 0.7855 0.4856 0.1101 1.0000 Uiso R .
H1591 H 0.7800 0.7011 0.5076 0.0900 1.0000 Uiso R .
H1592 H 0.7285 0.6618 0.5303 0.0900 1.0000 Uiso R .
H1593 H 0.7599 0.5872 0.5074 0.0900 1.0000 Uiso R .
H1602 H 0.1325 0.6413 0.8792 0.1560 1.0000 Uiso R .
H1601 H 0.1952 0.7156 0.8830 0.1560 1.0000 Uiso R .
H1603 H 0.2066 0.6016 0.8909 0.1560 1.0000 Uiso R .
H1742 H 0.7891 0.6191 0.8849 0.1070 1.0000 Uiso R .
H1741 H 0.7382 0.5453 0.8995 0.1070 1.0000 Uiso R .
H1743 H 0.7905 0.5042 0.8773 0.1070 1.0000 Uiso R .
H1851 H 0.3450 0.0547 0.9875 0.0900 1.0000 Uiso R .
H1852 H 0.3211 0.1297 0.9607 0.0901 1.0000 Uiso R .
H1853 H 0.3538 0.0258 0.9529 0.0901 1.0000 Uiso R .
H1872 H 0.1637 0.4266 0.5918 0.1041 1.0000 Uiso R .
H1871 H 0.1450 0.4087 0.5556 0.1041 1.0000 Uiso R .
H1861 H 0.7835 0.5749 0.8250 0.1171 1.0000 Uiso R .
H1863 H 0.7467 0.4661 0.8305 0.1170 1.0000 Uiso R .
H1862 H 0.7063 0.5510 0.8076 0.1170 1.0000 Uiso R .
H391 H 0.3271 0.1581 0.7183 0.0971 1.0000 Uiso R .
H392 H 0.2472 0.1535 0.7132 0.0971 1.0000 Uiso R .
H91 H 0.5190 0.4159 0.7260 0.0702 1.0000 Uiso R .
H411 H 0.3694 0.2962 0.7572 0.0947 1.0000 Uiso R .
C7 C 0.1952(8) 0.6247(11) 0.8434(4) 0.0521 1.0000 Uani . U
O401 O 0.1319(12) 0.2539(19) 0.7281(6) 0.1174 0.7000 Uani . .
H4011 H 0.1611 0.2965 0.7360 0.1770 0.7000 Uiso R .
H4012 H 0.1110 0.2083 0.7372 0.1770 0.7000 Uiso R .
H3051 H 0.5598 0.3310 0.5971 0.0878 1.0000 Uiso R .
H3053 H 0.6059 0.4172 0.6116 0.0878 1.0000 Uiso R .
H3052 H 0.5750 0.4234 0.5772 0.0878 1.0000 Uiso R .
H3042 H 0.6760 0.2838 0.5999 0.0859 1.0000 Uiso R .
H3041 H 0.6452 0.2901 0.5655 0.0859 1.0000 Uiso R .
H3022 H 0.7873 0.3189 0.5840 0.1073 1.0000 Uiso R .
H3021 H 0.7619 0.3357 0.5493 0.1073 1.0000 Uiso R .
H3011 H 0.8630 0.4216 0.5616 0.1520 1.0000 Uiso R .
H3012 H 0.8310 0.4828 0.5871 0.1520 1.0000 Uiso R .
H3013 H 0.8056 0.4996 0.5523 0.1520 1.0000 Uiso R .

loop_
_atom_site_aniso_label
_atom_site_aniso_U_11
_atom_site_aniso_U_22
_atom_site_aniso_U_33
_atom_site_aniso_U_23
_atom_site_aniso_U_13
_atom_site_aniso_U_12
C1 0.061(4) 0.063(3) 0.050(5) 0.007(5) -0.001(5) 0.003(3)
C2 0.073(5) 0.064(4) 0.052(6) 0.010(5) 0.007(5) 0.006(4)
C3 0.084(5) 0.062(4) 0.051(6) 0.009(5) -0.001(6) 0.005(4)
C4 0.078(5) 0.050(4) 0.051(6) 0.013(5) -0.011(5) -0.001(4)
C5 0.068(4) 0.051(4) 0.048(5) 0.013(4) -0.009(4) -0.003(3)
C6 0.062(4) 0.055(4) 0.043(6) 0.006(5) 0.000(5) -0.003(3)
O7 0.086(5) 0.070(7) 0.087(8) -0.017(6) 0.006(7) -0.029(5)
C8 0.066(4) 0.051(5) 0.062(6) 0.007(4) -0.010(5) -0.011(3)
N9 0.054(4) 0.049(5) 0.074(6) 0.005(4) -0.009(4) -0.014(4)
C10 0.053(4) 0.059(4) 0.076(7) 0.008(4) -0.009(5) -0.015(5)
C11 0.058(6) 0.060(3) 0.079(6) 0.009(4) -0.004(5) -0.007(5)
O12 0.047(5) 0.060(3) 0.075(5) 0.008(3) 0.002(4) -0.004(4)
C13 0.040(5) 0.060(3) 0.070(4) 0.007(3) -0.005(5) -0.008(5)
C14 0.039(6) 0.063(4) 0.071(4) 0.009(4) -0.003(5) -0.005(5)
C15 0.044(6) 0.064(4) 0.070(4) 0.006(3) -0.004(5) -0.009(5)
C16 0.036(5) 0.057(3) 0.070(4) 0.004(3) 0.000(5) -0.018(4)
C17 0.040(5) 0.056(4) 0.070(4) 0.004(3) -0.004(5) -0.016(5)
C18 0.033(5) 0.059(4) 0.068(4) 0.006(3) -0.004(5) -0.008(5)
O19 0.050(5) 0.063(4) 0.074(5) 0.001(3) -0.001(5) -0.012(4)
C20 0.049(6) 0.058(4) 0.080(6) -0.001(3) -0.002(5) -0.015(5)
C21 0.039(5) 0.064(4) 0.091(7) -0.004(5) 0.006(4) -0.015(5)
O22 0.038(4) 0.050(5) 0.085(6) -0.008(4) 0.006(4) -0.003(4)
C23 0.049(4) 0.053(6) 0.085(6) -0.008(4) 0.016(4) -0.005(5)
C24 0.054(4) 0.054(6) 0.082(6) -0.014(5) 0.014(4) -0.009(5)
O25 0.050(4) 0.048(5) 0.072(6) -0.016(4) 0.010(3) -0.006(4)
C26 0.052(4) 0.058(6) 0.082(6) -0.015(6) 0.005(3) -0.007(5)
C27 0.050(4) 0.058(6) 0.089(7) -0.012(5) 0.003(4) -0.007(5)
O28 0.055(5) 0.053(5) 0.085(6) -0.004(4) 0.008(4) -0.005(4)
C29 0.054(6) 0.050(5) 0.088(6) 0.007(4) 0.006(5) -0.002(5)
C30 0.048(6) 0.049(4) 0.080(6) 0.013(4) 0.005(4) -0.008(5)
O31 0.057(5) 0.053(4) 0.073(5) 0.011(3) 0.007(5) 0.005(4)
C32 0.063(6) 0.054(4) 0.072(4) 0.011(3) 0.005(5) 0.002(5)
C33 0.056(6) 0.061(4) 0.072(4) 0.012(3) 0.007(6) 0.004(6)
C34 0.058(6) 0.067(4) 0.075(4) 0.008(3) 0.016(6) 0.003(6)
C35 0.056(6) 0.063(3) 0.081(4) 0.004(3) 0.015(5) -0.005(5)
C36 0.054(6) 0.055(4) 0.083(5) 0.007(3) 0.015(6) 0.002(6)
C37 0.059(6) 0.053(4) 0.077(4) 0.010(3) 0.009(6) 0.001(6)
O38 0.070(6) 0.070(3) 0.087(5) -0.002(4) 0.015(5) -0.002(5)
C39 0.065(7) 0.067(3) 0.089(6) -0.007(4) 0.014(6) -0.012(5)
C40 0.070(7) 0.072(3) 0.086(7) -0.007(5) 0.012(6) -0.010(5)
N41 0.067(6) 0.065(3) 0.081(6) -0.007(5) 0.012(6) -0.003(3)
C42 0.055(4) 0.071(3) 0.061(6) -0.002(5) 0.006(5) 0.000(3)
O43 0.053(4) 0.101(7) 0.095(9) 0.002(8) -0.002(6) 0.002(4)
P1 0.0433(19) 0.0410(18) 0.066(2) -0.0063(18) 0.0077(16) -0.0060(16)
F2 0.068(4) 0.104(6) 0.095(5) -0.023(6) 0.027(4) 0.013(4)
F3 0.077(5) 0.034(4) 0.070(3) -0.001(3) 0.001(3) 0.008(4)
F4 0.053(4) 0.110(6) 0.101(6) -0.030(6) 0.010(3) 0.018(4)
F5 0.101(6) 0.040(3) 0.084(6) 0.008(3) -0.017(5) -0.017(3)
F6 0.109(7) 0.045(3) 0.086(6) -0.003(3) 0.003(5) -0.023(4)
F7 0.089(6) 0.058(5) 0.074(3) -0.001(4) -0.011(3) -0.009(5)
N10 0.033(4) 0.020(2) 0.039(2) 0.0002(17) 0.006(3) 0.005(3)
C190 0.034(5) 0.022(3) 0.036(2) -0.0026(19) 0.000(4) 0.002(4)
C12 0.049(5) 0.024(3) 0.035(2) -0.0006(18) 0.003(4) 0.006(4)
N13 0.066(5) 0.019(2) 0.035(2) 0.000(2) 0.008(4) 0.003(4)
N14 0.061(5) 0.019(3) 0.036(2) 0.000(2) 0.005(4) 0.005(4)
C191 0.040(5) 0.023(2) 0.0352(18) -0.0019(16) 0.004(4) -0.005(4)
C192 0.034(5) 0.023(2) 0.033(3) -0.001(2) 0.005(4) -0.007(4)
N17 0.037(4) 0.026(2) 0.032(2) -0.0005(15) 0.004(4) -0.004(3)
C19 0.042(5) 0.025(3) 0.033(3) -0.001(2) 0.006(4) -0.008(4)
C193 0.039(4) 0.028(3) 0.0345(18) -0.0013(17) 0.002(4) 0.000(4)
C194 0.044(5) 0.022(3) 0.036(2) -0.0022(18) 0.006(4) -0.006(4)
C22 0.048(5) 0.028(2) 0.034(2) -0.0020(18) 0.001(4) 0.000(4)
N23 0.067(5) 0.026(2) 0.036(2) -0.003(2) 0.009(4) 0.000(4)
N24 0.064(5) 0.023(2) 0.038(2) -0.003(2) 0.011(4) 0.000(4)
N25 0.042(4) 0.025(2) 0.037(2) -0.0012(18) 0.006(3) -0.001(3)
C195 0.034(5) 0.027(2) 0.033(3) -0.0022(19) -0.002(4) -0.004(4)
C196 0.028(4) 0.022(3) 0.038(3) 0.000(2) 0.007(3) -0.001(2)
C28 0.025(4) 0.028(4) 0.041(4) 0.000(3) 0.007(3) -0.004(3)
C197 0.031(5) 0.030(4) 0.037(4) 0.001(3) 0.011(3) -0.007(3)
C198 0.027(4) 0.025(3) 0.036(3) 0.003(2) 0.007(3) -0.001(2)
C31 0.020(4) 0.028(3) 0.038(4) -0.002(3) 0.005(3) -0.007(3)
C199 0.026(4) 0.022(3) 0.039(4) 0.002(3) 0.007(3) 0.000(3)
C200 0.032(2) 0.025(3) 0.038(3) 0.0022(16) 0.008(2) 0.0000(16)
C201 0.029(2) 0.019(3) 0.037(4) 0.006(2) 0.009(3) -0.004(2)
C202 0.025(3) 0.021(3) 0.044(5) 0.002(3) 0.015(3) -0.007(2)
C203 0.033(3) 0.022(4) 0.047(5) 0.006(3) 0.013(4) 0.000(2)
C204 0.031(3) 0.028(3) 0.054(5) 0.010(3) 0.008(3) 0.003(3)
C38 0.031(3) 0.033(4) 0.051(5) 0.005(4) 0.003(4) -0.002(3)
C205 0.033(3) 0.027(4) 0.041(5) 0.001(3) 0.004(3) -0.003(3)
C41 0.030(4) 0.047(7) 0.116(10) 0.017(7) 0.006(6) 0.010(4)
C207 0.037(7) 0.045(6) 0.132(11) 0.039(7) 0.021(8) 0.016(5)
C43 0.029(4) 0.022(3) 0.037(3) 0.001(2) 0.007(3) 0.003(2)
C44 0.027(4) 0.022(4) 0.039(4) 0.003(3) 0.007(3) 0.004(3)
C45 0.026(4) 0.023(4) 0.039(4) 0.003(3) 0.008(3) 0.004(3)
C46 0.030(4) 0.020(4) 0.043(4) 0.005(3) 0.010(3) 0.003(3)
C47 0.033(4) 0.025(4) 0.043(4) 0.003(3) 0.009(3) 0.010(3)
C48 0.030(4) 0.020(4) 0.042(4) 0.000(3) 0.010(3) 0.003(3)
C49 0.051(5) 0.026(5) 0.042(4) 0.007(3) 0.011(4) 0.008(3)
C50 0.084(10) 0.047(7) 0.043(4) -0.001(5) 0.009(7) 0.018(6)
C51 0.029(2) 0.022(3) 0.038(4) -0.002(2) 0.011(2) 0.003(2)
C52 0.043(4) 0.024(4) 0.035(4) -0.004(3) 0.012(3) -0.005(3)
C53 0.046(4) 0.029(5) 0.042(5) -0.004(3) 0.016(3) -0.008(4)
C54 0.035(3) 0.035(4) 0.056(4) -0.004(3) 0.018(3) 0.000(3)
C55 0.031(3) 0.030(5) 0.052(5) -0.005(3) 0.007(3) 0.001(3)
C56 0.032(3) 0.025(4) 0.040(4) -0.006(3) 0.008(3) 0.002(3)
C57 0.042(4) 0.049(5) 0.083(6) 0.000(4) 0.019(4) -0.010(4)
C58 0.077(9) 0.032(4) 0.031(5) 0.002(2) 0.005(6) 0.012(6)
C59 0.025(4) 0.018(3) 0.040(3) -0.001(2) 0.005(3) 0.001(2)
C60 0.019(4) 0.020(4) 0.042(4) 0.000(3) 0.003(3) 0.000(3)
C61 0.024(4) 0.022(4) 0.039(4) 0.000(3) 0.005(3) 0.003(3)
C62 0.028(4) 0.020(3) 0.039(3) 0.002(2) 0.008(3) 0.004(2)
C63 0.029(4) 0.023(4) 0.042(4) 0.004(3) 0.009(3) 0.005(3)
C64 0.027(4) 0.020(4) 0.039(4) 0.001(3) 0.007(3) 0.002(3)
C65 0.026(2) 0.023(2) 0.039(2) 0.0037(16) 0.004(2) 0.0005(16)
C66 0.022(2) 0.023(3) 0.036(4) 0.001(2) 0.009(3) 0.002(2)
C67 0.027(3) 0.023(4) 0.038(5) 0.002(3) 0.006(3) 0.000(3)
C68 0.033(4) 0.022(4) 0.047(5) 0.000(3) 0.005(3) -0.003(3)
C69 0.023(3) 0.030(4) 0.052(5) 0.000(3) 0.012(3) -0.001(3)
C70 0.033(4) 0.045(4) 0.073(6) 0.005(4) 0.009(4) -0.014(3)
C71 0.022(3) 0.029(4) 0.047(5) -0.002(3) 0.007(3) 0.002(3)
C72 0.024(3) 0.026(4) 0.038(5) 0.001(3) 0.006(3) 0.002(3)
C73 0.023(3) 0.021(3) 0.039(3) 0.005(2) 0.004(2) 0.000(2)
C74 0.018(4) 0.020(4) 0.042(4) 0.000(3) 0.004(3) 0.000(3)
C75 0.025(4) 0.019(4) 0.043(4) 0.000(3) 0.006(3) 0.002(3)
C76 0.026(4) 0.020(3) 0.043(3) -0.001(3) 0.006(3) 0.001(3)
C77 0.029(4) 0.024(4) 0.043(4) 0.001(3) 0.006(3) -0.002(3)
C78 0.026(4) 0.024(4) 0.041(4) 0.003(3) 0.007(3) -0.003(3)
C79 0.026(4) 0.021(3) 0.049(4) -0.006(3) 0.008(3) 0.005(3)
C80 0.033(4) 0.015(5) 0.056(6) -0.013(5) -0.001(4) 0.005(4)
C81 0.041(5) 0.034(6) 0.054(6) -0.017(5) 0.018(5) -0.009(5)
C82 0.044(7) 0.023(3) 0.050(7) -0.004(3) 0.003(5) 0.010(4)
C83 0.024(2) 0.017(3) 0.040(3) 0.004(2) 0.005(2) -0.003(2)
C84 0.031(4) 0.020(4) 0.045(4) 0.000(3) 0.008(3) -0.002(3)
C85 0.030(4) 0.019(4) 0.053(4) 0.000(3) 0.012(3) -0.003(3)
C86 0.022(3) 0.023(4) 0.062(4) 0.002(3) 0.009(3) -0.006(3)
C87 0.016(3) 0.026(4) 0.049(4) 0.007(3) 0.007(3) -0.008(3)
C88 0.024(3) 0.027(4) 0.043(4) 0.003(3) 0.003(3) -0.002(3)
C127 0.022(3) 0.033(6) 0.098(10) -0.022(6) 0.017(6) -0.001(4)
C128 0.023(4) 0.036(5) 0.085(6) -0.003(3) 0.008(3) -0.001(3)
C129 0.038(7) 0.050(8) 0.101(7) 0.018(6) 0.003(6) 0.015(6)
C130 0.022(6) 0.029(6) 0.114(8) -0.013(6) 0.010(6) -0.004(4)
C132 0.080(7) 0.034(6) 0.061(8) 0.019(5) 0.022(7) 0.025(6)
C135 0.060(9) 0.047(5) 0.101(11) -0.001(6) 0.009(8) -0.019(5)
C141 0.053(9) 0.093(11) 0.084(6) 0.015(7) 0.023(6) -0.037(8)
C144 0.048(8) 0.038(4) 0.123(12) -0.003(7) -0.003(8) -0.019(4)
C159 0.037(6) 0.059(8) 0.095(8) 0.005(8) -0.005(6) -0.018(5)
C160 0.043(8) 0.086(11) 0.094(7) 0.009(6) 0.021(6) 0.036(7)
C174 0.034(5) 0.071(9) 0.099(8) 0.006(8) 0.013(5) -0.010(7)
C185 0.067(6) 0.031(7) 0.081(9) 0.021(6) 0.024(6) -0.010(5)
Cl56 0.075(3) 0.084(3) 0.145(5) -0.006(4) 0.024(4) 0.004(3)
Cl91 0.089(4) 0.074(3) 0.111(4) 0.007(3) 0.005(3) 0.000(3)
C187 0.071(7) 0.069(4) 0.118(11) -0.008(9) 0.014(9) -0.002(6)
C186 0.027(6) 0.073(8) 0.103(8) -0.019(8) 0.029(6) -0.026(7)
O303 0.061(5) 0.077(7) 0.079(7) 0.010(6) 0.012(5) -0.011(5)
C305 0.061(7) 0.061(9) 0.079(11) -0.010(8) 0.011(7) -0.017(6)
C304 0.065(6) 0.064(8) 0.076(8) -0.002(7) 0.011(6) -0.010(5)
C302 0.057(6) 0.089(9) 0.086(8) 0.004(8) 0.004(6) -0.008(6)
C301 0.070(8) 0.125(13) 0.083(11) 0.005(12) 0.014(9) -0.032(9)
C7 0.038(4) 0.037(4) 0.082(6) 0.018(4) 0.008(4) 0.011(3)
O401 0.075(14) 0.12(2) 0.15(2) 0.073(18) -0.022(14) -0.029(14)

loop_
_atom_type_symbol
_atom_type_scat_dispersion_real
_atom_type_scat_dispersion_imag
_atom_type_scat_Cromer_Mann_a1
_atom_type_scat_Cromer_Mann_b1
_atom_type_scat_Cromer_Mann_a2
_atom_type_scat_Cromer_Mann_b2
_atom_type_scat_Cromer_Mann_a3
_atom_type_scat_Cromer_Mann_b3
_atom_type_scat_Cromer_Mann_a4
_atom_type_scat_Cromer_Mann_b4
_atom_type_scat_Cromer_Mann_c
_atom_type_scat_source
C 0.0033 0.0016 2.3100 20.8439 1.0200 10.2075 1.5886 0.5687 0.8650 51.6512 0.2156 'International Tables Vol C 4.2.6.8 and 6.1.1.4'
H 0.0000 0.0000 0.4930 10.5109 0.3229 26.1257 0.1402 3.1424 0.0408 57.7998 0.0030 'International Tables Vol C 4.2.6.8 and 6.1.1.4'
N 0.0061 0.0033 12.2126 0.0057 3.1322 9.8933 2.0125 28.9975 1.1663 0.5826 -11.5290 'International Tables Vol C 4.2.6.8 and 6.1.1.4'
O 0.0106 0.0060 3.0485 13.2771 2.2868 5.7011 1.5463 0.3239 0.8670 32.9089 0.2508 'International Tables Vol C 4.2.6.8 and 6.1.1.4'
F 0.0171 0.0103 3.5392 10.2825 2.6412 4.2944 1.5170 0.2615 1.0243 26.1476 0.2776 'International Tables Vol C 4.2.6.8 and 6.1.1.4'
P 0.1023 0.0942 6.4345 1.9067 4.1791 27.1570 1.7800 0.5260 1.4908 68.1645 1.1149 'International Tables Vol C 4.2.6.8 and 6.1.1.4'
Cl 0.1484 0.1585 11.4604 0.0104 7.1964 1.1662 6.2556 18.5194 1.6455 47.7784 -9.5574 'International Tables Vol C 4.2.6.8 and 6.1.1.4'

loop_
_geom_angle_atom_site_label_1
_geom_angle_atom_site_label_2
_geom_angle_atom_site_label_3
_geom_angle
_geom_angle_publ_flag
C2 C1 C6 117.1(17) yes
C2 C1 C42 116.3(16) yes
C6 C1 C42 126.5(18) yes
C1 C2 C3 120.6(18) yes
C1 C2 H21 121.1 no
C3 C2 H21 118.3 no
C2 C3 C4 122.4(19) yes
C2 C3 H31 118.2 no
C4 C3 H31 119.5 no
C3 C4 C5 119.5(17) yes
C3 C4 H41 119.4 no
C5 C4 H41 121.1 no
C4 C5 C6 116.4(17) yes
C4 C5 C8 121.2(16) yes
C6 C5 C8 122.2(17) yes
C5 C6 C1 124.0(17) yes
C5 C6 H61 116.8 no
C1 C6 H61 119.2 no
C5 C8 O7 120.8(18) yes
C5 C8 N9 122.6(15) yes
O7 C8 N9 116.6(17) yes
C8 N9 C10 122.9(14) yes
C8 N9 H91 117.4 no
C10 N9 H91 119.7 no
N9 C10 C11 108.4(14) yes
N9 C10 H101 108.9 no
C11 C10 H101 111.0 no
N9 C10 H102 109.3 no
C11 C10 H102 109.5 no
H101 C10 H102 109.8 no
C10 C11 O12 109.9(15) yes
C10 C11 H111 107.3 no
O12 C11 H111 106.7 no
C10 C11 H112 112.1 no
O12 C11 H112 111.0 no
H111 C11 H112 109.7 no
C11 O12 C13 119.8(14) yes
O12 C13 C14 121.8(16) yes
O12 C13 C18 115.3(16) yes
C14 C13 C18 122.6(18) yes
C13 C14 C15 117.1(17) yes
C13 C14 H141 120.4 no
C15 C14 H141 122.5 no
C14 C15 C16 121.1(17) yes
C14 C15 H151 119.5 no
C16 C15 H151 119.5 no
C15 C16 C17 121.5(18) yes
C15 C16 O19 115.7(16) yes
C17 C16 O19 122.8(16) yes
C16 C17 C18 119.5(16) yes
C16 C17 H171 120.1 no
C18 C17 H171 120.5 no
C17 C18 C13 118.2(17) yes
C17 C18 H181 121.6 no
C13 C18 H181 120.2 no
C16 O19 C20 116.9(13) yes
O19 C20 C21 104.7(14) yes
O19 C20 H202 108.4 no
C21 C20 H202 109.7 no
O19 C20 H201 111.4 no
C21 C20 H201 112.9 no
H202 C20 H201 109.5 no
C20 C21 O22 108.0(12) yes
C20 C21 H211 108.5 no
O22 C21 H211 108.6 no
C20 C21 H212 112.4 no
O22 C21 H212 109.6 no
H211 C21 H212 109.5 no
C21 O22 C23 112.1(11) yes
O22 C23 C24 105.8(12) yes
O22 C23 H231 109.6 no
C24 C23 H231 108.0 no
O22 C23 H232 111.6 no
C24 C23 H232 112.3 no
H231 C23 H232 109.5 no
C23 C24 O25 108.4(12) yes
C23 C24 H241 108.3 no
O25 C24 H241 110.5 no
C23 C24 H242 110.6 no
O25 C24 H242 109.4 no
H241 C24 H242 109.7 no
C24 O25 C26 110.4(11) yes
O25 C26 C27 111.4(13) yes
O25 C26 H261 110.8 no
C27 C26 H261 109.0 no
O25 C26 H262 107.6 no
C27 C26 H262 109.0 no
H261 C26 H262 109.1 no
C26 C27 O28 105.9(12) yes
C26 C27 H271 108.8 no
O28 C27 H271 109.9 no
C26 C27 H272 111.2 no
O28 C27 H272 111.6 no
H271 C27 H272 109.4 no
C27 O28 C29 111.3(11) yes
O28 C29 C30 109.4(12) yes
O28 C29 H291 112.0 no
C30 C29 H291 108.8 no
O28 C29 H292 108.2 no
C30 C29 H292 108.8 no
H291 C29 H292 109.6 no
C29 C30 O31 104.5(13) yes
C29 C30 H301 109.4 no
O31 C30 H301 109.9 no
C29 C30 H302 111.5 no
O31 C30 H302 112.2 no
H301 C30 H302 109.2 no
C30 O31 C32 114.9(11) yes
O31 C32 C33 124.9(13) yes
O31 C32 C37 115.6(13) yes
C33 C32 C37 119.3(16) yes
C32 C33 C34 119.7(16) yes
C32 C33 H331 119.6 no
C34 C33 H331 120.6 no
C33 C34 C35 119.5(16) yes
C33 C34 H341 119.5 no
C35 C34 H341 120.9 no
C34 C35 C36 122.1(17) yes
C34 C35 O38 114.4(13) yes
C36 C35 O38 123.1(13) yes
C35 C36 C37 117.5(16) yes
C35 C36 H361 117.8 no
C37 C36 H361 124.7 no
C32 C37 C36 121.5(16) yes
C32 C37 H371 118.6 no
C36 C37 H371 119.9 no
C35 O38 C39 117.3(14) yes
O38 C39 C40 108.6(17) yes
O38 C39 H391 108.8 no
C40 C39 H391 109.1 no
O38 C39 H392 110.1 no
C40 C39 H392 110.7 no
H391 C39 H392 109.5 no
C39 C40 N41 112.2(16) yes
C39 C40 H401 109.5 no
N41 C40 H401 109.9 no
C39 C40 H402 107.5 no
N41 C40 H402 108.5 no
H401 C40 H402 109.3 no
C40 N41 C42 122.2(16) yes
C40 N41 H411 118.6 no
C42 N41 H411 119.1 no
C1 C42 N41 113.9(16) yes
C1 C42 O43 125.7(19) yes
N41 C42 O43 120.3(19) yes
F2 P1 F3 92.3(6) yes
F2 P1 F4 178.3(8) yes
F3 P1 F4 87.8(6) yes
F2 P1 F5 90.6(7) yes
F3 P1 F5 88.2(6) yes
F4 P1 F5 91.1(7) yes
F2 P1 F6 87.7(7) yes
F3 P1 F6 89.6(6) yes
F4 P1 F6 90.7(7) yes
F5 P1 F6 177.1(7) yes
F2 P1 F7 90.8(7) yes
F3 P1 F7 176.9(6) yes
F4 P1 F7 89.1(7) yes
F5 P1 F7 91.5(6) yes
F6 P1 F7 90.8(6) yes
C190 N10 N14 110.7(10) yes
C190 N10 C59 129.7(10) yes
N14 N10 C59 119.6(10) yes
N10 C190 C12 105.9(11) yes
N10 C190 H1901 127.2 no
C12 C190 H1901 127.0 no
C190 C12 N13 107.3(11) yes
C190 C12 C191 132.4(12) yes
N13 C12 C191 120.2(11) yes
C12 N13 N14 108.2(10) yes
N10 N14 N13 107.9(10) yes
C12 C191 C192 118.6(11) yes
C12 C191 C194 123.4(11) yes
C192 C191 C194 117.8(11) yes
C191 C192 N17 119.3(12) yes
C191 C192 H1921 120.4 no
N17 C192 H1921 120.2 no
C192 N17 C19 123.8(11) yes
C192 N17 C58 117.5(10) yes
C19 N17 C58 118.3(10) yes
N17 C19 C193 118.8(12) yes
N17 C19 H191 120.3 no
C193 C19 H191 120.9 no
C19 C193 C194 119.3(12) yes
C19 C193 C22 117.7(12) yes
C194 C193 C22 123.0(11) yes
C191 C194 C193 120.9(11) yes
C191 C194 H1941 119.9 no
C193 C194 H1941 119.0 no
C193 C22 N23 122.3(12) yes
C193 C22 C195 130.2(12) yes
N23 C22 C195 107.6(11) yes
C22 N23 N24 109.1(11) yes
N23 N24 N25 107.7(10) yes
N24 N25 C195 109.9(10) yes
N24 N25 C196 118.0(10) yes
C195 N25 C196 132.1(11) yes
C22 C195 N25 105.7(11) yes
C22 C195 H1951 126.9 no
N25 C195 H1951 127.4 no
N25 C196 C28 119.6(11) yes
N25 C196 C199 120.1(11) yes
C28 C196 C199 120.2(11) yes
C196 C28 C197 118.0(11) yes
C196 C28 H281 120.7 no
C197 C28 H281 121.4 no
C28 C197 C198 124.1(11) yes
C28 C197 H1971 117.9 no
C198 C197 H1971 118.1 no
C197 C198 C31 117.1(11) yes
C197 C198 C200 121.7(11) yes
C31 C198 C200 121.2(10) yes
C198 C31 C199 120.2(11) yes
C198 C31 H311 120.0 no
C199 C31 H311 119.8 no
C196 C199 C31 120.5(11) yes
C196 C199 H1991 120.2 no
C31 C199 H1991 119.3 no
C198 C200 C201 111.8(10) yes
C198 C200 C43 104.3(9) yes
C201 C200 C43 106.0(9) yes
C198 C200 C51 110.7(10) yes
C201 C200 C51 112.1(9) yes
C43 C200 C51 111.6(10) yes
C200 C201 C202 119.3(10) yes
C200 C201 C205 124.7(11) yes
C202 C201 C205 115.9(11) yes
C201 C202 C203 121.2(12) yes
C201 C202 H2021 119.6 no
C203 C202 H2021 119.2 no
C202 C203 C204 121.5(12) yes
C202 C203 H2031 118.8 no
C204 C203 H2031 119.7 no
C203 C204 C38 117.3(12) yes
C203 C204 C7 121.6(13) yes
C38 C204 C7 121.0(13) yes
C204 C38 C205 121.6(13) yes
C204 C38 H381 119.1 no
C205 C38 H381 119.2 no
C201 C205 C38 122.3(12) yes
C201 C205 H2051 118.2 no
C38 C205 H2051 119.5 no
H414 C41 H412 109.5 no
H414 C41 H413 109.2 no
H412 C41 H413 109.4 no
H414 C41 C7 111.4 no
H412 C41 C7 110.0 no
H413 C41 C7 107.3 no
H2071 C207 H2073 109.7 no
H2071 C207 H2072 109.5 no
H2073 C207 H2072 109.6 no
H2071 C207 C7 111.9 no
H2073 C207 C7 105.5 no
H2072 C207 C7 110.5 no
C200 C43 C44 122.7(10) yes
C200 C43 C48 118.9(10) yes
C44 C43 C48 118.4(11) yes
C43 C44 C45 118.0(11) yes
C43 C44 H441 119.9 no
C45 C44 H441 122.0 no
C44 C45 C46 124.6(11) yes
C44 C45 H451 117.5 no
C46 C45 H451 117.8 no
C45 C46 C47 116.7(11) yes
C45 C46 C49 121.6(11) yes
C47 C46 C49 121.8(11) yes
C46 C47 C48 119.6(11) yes
C46 C47 H471 120.4 no
C48 C47 H471 120.0 no
C43 C48 C47 122.4(11) yes
C43 C48 H481 119.6 no
C47 C48 H481 118.0 no
C46 C49 C50 109.7(11) yes
C46 C49 C132 114.8(12) yes
C50 C49 C132 112.1(13) yes
C46 C49 C185 108.5(11) yes
C50 C49 C185 106.7(13) yes
C132 C49 C185 104.6(12) yes
C49 C50 H503 108.4 no
C49 C50 H502 110.7 no
H503 C50 H502 109.8 no
C49 C50 H501 109.4 no
H503 C50 H501 109.4 no
H502 C50 H501 109.1 no
C200 C51 C52 120.0(11) yes
C200 C51 C56 125.3(11) yes
C52 C51 C56 114.7(11) yes
C51 C52 C53 121.1(13) yes
C51 C52 H521 118.7 no
C53 C52 H521 120.1 no
C52 C53 C54 124.8(13) yes
C52 C53 H531 117.7 no
C54 C53 H531 117.4 no
C53 C54 C55 115.2(12) yes
C53 C54 C57 124.9(13) yes
C55 C54 C57 119.7(13) yes
C54 C55 C56 120.8(13) yes
C54 C55 H551 121.4 no
C56 C55 H551 117.8 no
C51 C56 C55 122.8(12) yes
C51 C56 H561 118.6 no
C55 C56 H561 118.6 no
C54 C57 C135 110.0(13) yes
C54 C57 C174 114.0(13) yes
C135 C57 C174 110.8(15) yes
C54 C57 C186 107.0(11) yes
C135 C57 C186 110.8(15) yes
C174 C57 C186 104.0(15) yes
N17 C58 H582 110.7 no
N17 C58 H581 111.1 no
H582 C58 H581 109.2 no
N17 C58 H583 107.8 no
H582 C58 H583 109.1 no
H581 C58 H583 108.9 no
N10 C59 C60 113.1(10) yes
N10 C59 C64 123.4(11) yes
C60 C59 C64 123.4(11) yes
C59 C60 C61 116.1(10) yes
C59 C60 H601 123.1 no
C61 C60 H601 120.9 no
C60 C61 C62 122.6(11) yes
C60 C61 H611 118.5 no
C62 C61 H611 118.9 no
C61 C62 C63 117.7(11) yes
C61 C62 C65 116.9(10) yes
C63 C62 C65 125.4(10) yes
C62 C63 C64 120.8(11) yes
C62 C63 H631 119.5 no
C64 C63 H631 119.7 no
C63 C64 C59 119.4(11) yes
C63 C64 H641 118.8 no
C59 C64 H641 121.8 no
C62 C65 C66 110.2(10) yes
C62 C65 C73 106.3(9) yes
C66 C65 C73 109.1(9) yes
C62 C65 C83 113.3(10) yes
C66 C65 C83 107.3(9) yes
C73 C65 C83 110.6(10) yes
C65 C66 C67 117.1(10) yes
C65 C66 C72 123.4(10) yes
C67 C66 C72 119.2(11) yes
C66 C67 C68 119.6(11) yes
C66 C67 H671 120.3 no
C68 C67 H671 120.1 no
C67 C68 C69 122.3(12) yes
C67 C68 H681 118.8 no
C69 C68 H681 118.9 no
C68 C69 C70 119.8(12) yes
C68 C69 C71 118.1(11) yes
C70 C69 C71 121.9(12) yes
C69 C70 C141 109.0(13) yes
C69 C70 C144 109.2(12) yes
C141 C70 C144 103.2(15) yes
C69 C70 C159 114.0(13) yes
C141 C70 C159 112.4(14) yes
C144 C70 C159 108.4(15) yes
C69 C71 C72 118.4(11) yes
C69 C71 H711 121.1 no
C72 C71 H711 120.4 no
C71 C72 C66 122.2(11) yes
C71 C72 H721 118.3 no
C66 C72 H721 119.4 no
C65 C73 C74 124.8(10) yes
C65 C73 C78 116.3(10) yes
C74 C73 C78 118.9(11) yes
C73 C74 C75 121.7(11) yes
C73 C74 H741 119.3 no
C75 C74 H741 118.9 no
C74 C75 C76 121.5(11) yes
C74 C75 H751 120.0 no
C76 C75 H751 118.5 no
C75 C76 C77 116.7(11) yes
C75 C76 C79 122.6(11) yes
C77 C76 C79 120.6(10) yes
C76 C77 C78 122.2(11) yes
C76 C77 H771 119.4 no
C78 C77 H771 118.4 no
C77 C78 C73 118.8(11) yes
C77 C78 H781 120.1 no
C73 C78 H781 121.0 no
C76 C79 C80 107.8(9) yes
C76 C79 C81 113.8(10) yes
C80 C79 C81 111.0(11) yes
C76 C79 C82 107.6(11) yes
C80 C79 C82 108.7(10) yes
C81 C79 C82 107.8(11) yes
C79 C80 H802 110.1 no
C79 C80 H801 110.1 no
H802 C80 H801 109.5 no
C79 C80 H803 109.1 no
H802 C80 H803 109.1 no
H801 C80 H803 108.8 no
C79 C81 H812 110.7 no
C79 C81 H811 108.1 no
H812 C81 H811 109.6 no
C79 C81 H813 109.6 no
H812 C81 H813 109.0 no
H811 C81 H813 109.9 no
C79 C82 H821 108.6 no
C79 C82 H822 111.5 no
H821 C82 H822 108.6 no
C79 C82 H823 110.1 no
H821 C82 H823 108.8 no
H822 C82 H823 109.2 no
C65 C83 C84 121.9(11) yes
C65 C83 C88 122.7(11) yes
C84 C83 C88 115.2(11) yes
C83 C84 C85 123.8(12) yes
C83 C84 H841 116.4 no
C85 C84 H841 119.8 no
C84 C85 C86 121.2(12) yes
C84 C85 H851 119.9 no
C86 C85 H851 118.9 no
C85 C86 C87 116.2(11) yes
C85 C86 C128 123.5(12) yes
C87 C86 C128 120.2(12) yes
C86 C87 C88 121.9(12) yes
C86 C87 H871 117.7 no
C88 C87 H871 120.4 no
C83 C88 C87 121.6(12) yes
C83 C88 H881 119.5 no
C87 C88 H881 118.9 no
C128 C127 H1271 109.2 no
C128 C127 H1272 106.8 no
H1271 C127 H1272 109.9 no
C128 C127 H1273 111.3 no
H1271 C127 H1273 109.6 no
H1272 C127 H1273 109.9 no
C86 C128 C127 107.7(11) yes
C86 C128 C129 111.5(13) yes
C127 C128 C129 108.2(13) yes
C86 C128 C130 113.3(12) yes
C127 C128 C130 110.4(12) yes
C129 C128 C130 105.7(13) yes
C128 C129 H1291 111.8 no
C128 C129 H1293 108.3 no
H1291 C129 H1293 109.5 no
C128 C129 H1292 108.8 no
H1291 C129 H1292 109.2 no
H1293 C129 H1292 109.2 no
C128 C130 H1301 108.2 no
C128 C130 H1302 108.1 no
H1301 C130 H1302 110.6 no
C128 C130 H1303 108.2 no
H1301 C130 H1303 110.4 no
H1302 C130 H1303 111.3 no
C49 C132 H1321 118.7 no
C49 C132 H1322 120.9 no
H1321 C132 H1322 120.3 no
C57 C135 H1351 107.3 no
C57 C135 H1352 109.6 no
H1351 C135 H1352 109.4 no
C57 C135 H1353 112.3 no
H1351 C135 H1353 109.0 no
H1352 C135 H1353 109.2 no
C70 C141 H1412 107.6 no
C70 C141 H1411 104.3 no
H1412 C141 H1411 111.8 no
C70 C141 H1413 108.6 no
H1412 C141 H1413 111.7 no
H1411 C141 H1413 112.4 no
C70 C144 H1442 112.5 no
C70 C144 H1441 105.9 no
H1442 C144 H1441 109.4 no
C70 C144 H1443 109.9 no
H1442 C144 H1443 109.5 no
H1441 C144 H1443 109.5 no
C70 C159 H1591 109.6 no
C70 C159 H1592 108.9 no
H1591 C159 H1592 109.3 no
C70 C159 H1593 110.0 no
H1591 C159 H1593 109.4 no
H1592 C159 H1593 109.5 no
H1602 C160 H1601 109.5 no
H1602 C160 H1603 109.7 no
H1601 C160 H1603 109.3 no
H1602 C160 C7 109.2 no
H1601 C160 C7 110.8 no
H1603 C160 C7 108.2 no
C57 C174 H1742 104.5 no
C57 C174 H1741 110.0 no
H1742 C174 H1741 109.8 no
C57 C174 H1743 113.7 no
H1742 C174 H1743 109.3 no
H1741 C174 H1743 109.4 no
C49 C185 H1851 110.4 no
C49 C185 H1852 108.2 no
H1851 C185 H1852 109.1 no
C49 C185 H1853 110.0 no
H1851 C185 H1853 109.5 no
H1852 C185 H1853 109.6 no
Cl56 C187 Cl91 112.8(12) yes
Cl56 C187 H1872 108.0 no
Cl91 C187 H1872 108.4 no
Cl56 C187 H1871 108.0 no
Cl91 C187 H1871 109.7 no
H1872 C187 H1871 110.1 no
C57 C186 H1861 105.1 no
C57 C186 H1863 109.2 no
H1861 C186 H1863 110.9 no
C57 C186 H1862 109.5 no
H1861 C186 H1862 110.7 no
H1863 C186 H1862 111.2 no
C304 O303 C302 115.1(12) yes
C304 C305 H3051 109.4 no
C304 C305 H3053 108.7 no
H3051 C305 H3053 109.5 no
C304 C305 H3052 110.3 no
H3051 C305 H3052 109.5 no
H3053 C305 H3052 109.5 no
C305 C304 O303 107.4(12) yes
C305 C304 H3042 111.1 no
O303 C304 H3042 110.0 no
C305 C304 H3041 109.5 no
O303 C304 H3041 109.3 no
H3042 C304 H3041 109.5 no
O303 C302 C301 111.4(15) yes
O303 C302 H3022 107.4 no
C301 C302 H3022 110.0 no
O303 C302 H3021 108.9 no
C301 C302 H3021 109.6 no
H3022 C302 H3021 109.5 no
C302 C301 H3011 106.7 no
C302 C301 H3012 110.6 no
H3011 C301 H3012 109.5 no
C302 C301 H3013 111.0 no
H3011 C301 H3013 109.5 no
H3012 C301 H3013 109.5 no
C204 C7 C160 105.3(12) yes
C204 C7 C207 110.4(12) yes
C160 C7 C207 112.4(15) yes
C204 C7 C41 113.4(13) yes
C160 C7 C41 107.4(15) yes
C207 C7 C41 108.0(14) yes
H4011 O401 H4012 128.7 no

loop_
_geom_bond_atom_site_label_1
_geom_bond_atom_site_label_2
_geom_bond_distance
_geom_bond_publ_flag
C1 C2 1.44(2) yes
C1 C6 1.35(2) yes
C1 C42 1.45(3) yes
C2 C3 1.33(3) yes
C2 H21 0.929 no
C3 C4 1.39(3) yes
C3 H31 0.929 no
C4 C5 1.42(2) yes
C4 H41 0.933 no
C5 C6 1.42(2) yes
C5 C8 1.44(3) yes
C6 H61 0.929 no
O7 C8 1.28(2) yes
C8 N9 1.40(2) yes
N9 C10 1.41(2) yes
N9 H91 0.900 no
C10 C11 1.51(3) yes
C10 H101 0.966 no
C10 H102 0.967 no
C11 O12 1.40(2) yes
C11 H111 0.969 no
C11 H112 0.974 no
O12 C13 1.40(2) yes
C13 C14 1.38(2) yes
C13 C18 1.34(2) yes
C14 C15 1.40(3) yes
C14 H141 0.930 no
C15 C16 1.35(2) yes
C15 H151 0.928 no
C16 C17 1.33(2) yes
C16 O19 1.38(2) yes
C17 C18 1.43(2) yes
C17 H171 0.931 no
C18 H181 0.931 no
O19 C20 1.44(2) yes
C20 C21 1.515(9) yes
C20 H202 0.969 no
C20 H201 0.970 no
C21 O22 1.431(8) yes
C21 H211 0.967 no
C21 H212 0.969 no
O22 C23 1.434(9) yes
C23 C24 1.523(9) yes
C23 H231 0.972 no
C23 H232 0.969 no
C24 O25 1.430(9) yes
C24 H241 0.974 no
C24 H242 0.971 no
O25 C26 1.433(9) yes
C26 C27 1.520(9) yes
C26 H261 0.972 no
C26 H262 0.972 no
C27 O28 1.423(9) yes
C27 H271 0.968 no
C27 H272 0.970 no
O28 C29 1.431(9) yes
C29 C30 1.520(9) yes
C29 H291 0.969 no
C29 H292 0.968 no
C30 O31 1.424(19) yes
C30 H301 0.969 no
C30 H302 0.972 no
O31 C32 1.354(19) yes
C32 C33 1.397(9) yes
C32 C37 1.401(9) yes
C33 C34 1.396(9) yes
C33 H331 0.928 no
C34 C35 1.388(9) yes
C34 H341 0.930 no
C35 C36 1.395(9) yes
C35 O38 1.41(2) yes
C36 C37 1.395(9) yes
C36 H361 0.928 no
C37 H371 0.934 no
O38 C39 1.37(2) yes
C39 C40 1.54(3) yes
C39 H391 0.950 no
C39 H392 0.950 no
C40 N41 1.48(2) yes
C40 H401 0.973 no
C40 H402 0.972 no
N41 C42 1.36(2) yes
N41 H411 0.908 no
C42 O43 1.24(2) yes
P1 F2 1.582(11) yes
P1 F3 1.629(11) yes
P1 F4 1.558(11) yes
P1 F5 1.570(10) yes
P1 F6 1.568(10) yes
P1 F7 1.590(11) yes
N10 C190 1.332(16) yes
N10 N14 1.333(14) yes
N10 C59 1.469(15) yes
C190 C12 1.356(17) yes
C190 H1901 0.930 no
C12 N13 1.380(16) yes
C12 C191 1.452(17) yes
N13 N14 1.304(15) yes
C191 C192 1.403(17) yes
C191 C194 1.402(18) yes
C192 N17 1.326(15) yes
C192 H1921 0.930 no
N17 C19 1.354(16) yes
N17 C58 1.495(16) yes
C19 C193 1.386(18) yes
C19 H191 0.924 no
C193 C194 1.366(18) yes
C193 C22 1.457(18) yes
C194 H1941 0.925 no
C22 N23 1.353(17) yes
C22 C195 1.382(18) yes
N23 N24 1.298(15) yes
N24 N25 1.361(15) yes
N25 C195 1.323(16) yes
N25 C196 1.423(15) yes
C195 H1951 0.928 no
C196 C28 1.397(16) yes
C196 C199 1.388(16) yes
C28 C197 1.385(17) yes
C28 H281 0.932 no
C197 C198 1.350(17) yes
C197 H1971 0.931 no
C198 C31 1.441(16) yes
C198 C200 1.546(17) yes
C31 C199 1.371(17) yes
C31 H311 0.933 no
C199 H1991 0.925 no
C200 C201 1.566(16) yes
C200 C43 1.597(17) yes
C200 C51 1.480(17) yes
C201 C202 1.420(16) yes
C201 C205 1.391(17) yes
C202 C203 1.381(17) yes
C202 H2021 0.928 no
C203 C204 1.374(18) yes
C203 H2031 0.929 no
C204 C38 1.399(19) yes
C204 C7 1.541(18) yes
C38 C205 1.360(18) yes
C38 H381 0.935 no
C205 H2051 0.933 no
C41 H414 0.960 no
C41 H412 0.960 no
C41 H413 0.961 no
C41 C7 1.50(2) yes
C207 H2071 0.957 no
C207 H2073 0.961 no
C207 H2072 0.963 no
C207 C7 1.56(2) yes
C43 C44 1.402(16) yes
C43 C48 1.390(16) yes
C44 C45 1.386(17) yes
C44 H441 0.934 no
C45 C46 1.377(16) yes
C45 H451 0.927 no
C46 C47 1.410(17) yes
C46 C49 1.538(17) yes
C47 C48 1.386(18) yes
C47 H471 0.930 no
C48 H481 0.935 no
C49 C50 1.54(2) yes
C49 C132 1.464(19) yes
C49 C185 1.55(2) yes
C50 H503 0.959 no
C50 H502 0.959 no
C50 H501 0.959 no
C51 C52 1.426(17) yes
C51 C56 1.412(18) yes
C52 C53 1.367(18) yes
C52 H521 0.931 no
C53 C54 1.36(2) yes
C53 H531 0.927 no
C54 C55 1.45(2) yes
C54 C57 1.529(19) yes
C55 C56 1.377(18) yes
C55 H551 0.934 no
C56 H561 0.925 no
C57 C135 1.53(2) yes
C57 C174 1.50(2) yes
C57 C186 1.526(9) yes
C58 H582 0.960 no
C58 H581 0.962 no
C58 H583 0.963 no
C59 C60 1.404(16) yes
C59 C64 1.337(16) yes
C60 C61 1.406(16) yes
C60 H601 0.934 no
C61 C62 1.396(16) yes
C61 H611 0.930 no
C62 C63 1.394(17) yes
C62 C65 1.550(16) yes
C63 C64 1.408(16) yes
C63 H631 0.934 no
C64 H641 0.929 no
C65 C66 1.569(16) yes
C65 C73 1.568(17) yes
C65 C83 1.520(16) yes
C66 C67 1.382(16) yes
C66 C72 1.356(16) yes
C67 C68 1.413(17) yes
C67 H671 0.927 no
C68 C69 1.377(18) yes
C68 H681 0.930 no
C69 C70 1.528(18) yes
C69 C71 1.407(18) yes
C70 C141 1.53(2) yes
C70 C144 1.56(2) yes
C70 C159 1.48(2) yes
C71 C72 1.438(16) yes
C71 H711 0.929 no
C72 H721 0.934 no
C73 C74 1.353(16) yes
C73 C78 1.412(16) yes
C74 C75 1.410(17) yes
C74 H741 0.928 no
C75 C76 1.394(16) yes
C75 H751 0.930 no
C76 C77 1.387(17) yes
C76 C79 1.536(17) yes
C77 C78 1.430(17) yes
C77 H771 0.929 no
C78 H781 0.932 no
C79 C80 1.542(17) yes
C79 C81 1.510(17) yes
C79 C82 1.535(17) yes
C80 H802 0.962 no
C80 H801 0.958 no
C80 H803 0.956 no
C81 H812 0.955 no
C81 H811 0.963 no
C81 H813 0.960 no
C82 H821 0.960 no
C82 H822 0.961 no
C82 H823 0.959 no
C83 C84 1.395(17) yes
C83 C88 1.425(17) yes
C84 C85 1.359(17) yes
C84 H841 0.931 no
C85 C86 1.428(19) yes
C85 H851 0.932 no
C86 C87 1.393(18) yes
C86 C128 1.518(18) yes
C87 C88 1.392(16) yes
C87 H871 0.933 no
C88 H881 0.923 no
C127 C128 1.510(18) yes
C127 H1271 0.961 no
C127 H1272 0.961 no
C127 H1273 0.958 no
C128 C129 1.54(2) yes
C128 C130 1.55(2) yes
C129 H1291 0.962 no
C129 H1293 0.961 no
C129 H1292 0.960 no
C130 H1301 1.002 no
C130 H1302 1.006 no
C130 H1303 1.005 no
C132 H1321 0.932 no
C132 H1322 0.933 no
C135 H1351 0.958 no
C135 H1352 0.961 no
C135 H1353 0.957 no
C141 H1412 1.047 no
C141 H1411 1.048 no
C141 H1413 1.051 no
C144 H1442 0.964 no
C144 H1441 0.965 no
C144 H1443 0.960 no
C159 H1591 0.958 no
C159 H1592 0.961 no
C159 H1593 0.964 no
C160 H1602 0.962 no
C160 H1601 0.961 no
C160 H1603 0.963 no
C160 C7 1.55(2) yes
C174 H1742 0.962 no
C174 H1741 0.961 no
C174 H1743 0.961 no
C185 H1851 0.960 no
C185 H1852 0.964 no
C185 H1853 0.966 no
Cl56 C187 1.81(2) yes
Cl91 C187 1.67(2) yes
C187 H1872 0.972 no
C187 H1871 0.970 no
C186 H1861 0.999 no
C186 H1863 1.002 no
C186 H1862 0.999 no
O303 C304 1.433(9) yes
O303 C302 1.436(9) yes
C305 C304 1.510(9) yes
C305 H3051 0.950 no
C305 H3053 0.950 no
C305 H3052 0.950 no
C304 H3042 0.950 no
C304 H3041 0.950 no
C302 C301 1.516(9) yes
C302 H3022 0.950 no
C302 H3021 0.950 no
C301 H3011 0.950 no
C301 H3012 0.950 no
C301 H3013 0.950 no
O401 H4011 0.850 no
O401 H4012 0.850 no

loop_
_geom_hbond_atom_site_label_D
_geom_hbond_atom_site_label_H
_geom_hbond_atom_site_label_A
_geom_hbond_site_symmetry_A
_geom_hbond_angle_DHA
_geom_hbond_distance_DH
_geom_hbond_distance_HA
_geom_hbond_distance_DA
_geom_hbond_publ_flag
C17 H171 O43 2_545 143.2(5) 0.931 2.434 3.23(2) yes
C20 H201 O401 2_545 133.8(6) 0.970 2.490 3.24(2) yes
C40 H401 C28 . 140.0(5) 0.973 2.561 3.36(2) yes
C40 H402 O401 . 142.0(9) 0.972 2.334 3.16(2) yes
C192 H1921 O25 . 152.7(4) 0.930 2.429 3.28(2) yes
C31 H311 C52 . 128.7(4) 0.933 2.369 3.04(2) yes
C56 H561 C48 . 122.9(4) 0.925 2.507 3.11(2) yes
C58 H581 O25 . 145.6(5) 0.962 2.417 3.26(2) yes
C63 H631 C84 . 125.4(4) 0.934 2.534 3.17(2) yes
C72 H721 C61 . 123.1(4) 0.934 2.520 3.13(2) yes
C88 H881 C78 . 121.4(4) 0.923 2.474 3.06(2) yes
C187 H1872 O19 2_455 156.0(6) 0.972 2.483 3.39(2) yes
O401 H4011 O43 . 179.3(10) 0.850 1.990 2.84(2) yes
O401 H4012 O7 2_445 177.2(10) 0.850 1.741 2.59(2) yes

loop_
_oxford_twin_element_scale_factors
0.572(6)
0.275(4)
0.153(8)
